data_7157150
loop_
_publ_author_name
'Patel, Heta A.'
'Bhanvadia, Viraj J.'
'Mande, Hemant M.'
'Zade, Sanjio S.'
'Patel, Arun L.'

_publ_section_title
;
 Benzochalcogendiazole-based conjugated molecules: investigating the
 effects of substituents and heteroatom juggling.
;
_journal_issue 43
_journal_name_full 'Organic &amp; biomolecular chemistry'
_journal_page_first 9467
_journal_paper_doi 10.1039/c9ob01762c
_journal_volume 17
_journal_year 2019
_chemical_formula_moiety 'C20 H14 N4 S, C8 H6 O4'
_chemical_formula_sum 'C28 H20 N4 O4 S'
_chemical_formula_weight 508.54
_space_group_crystal_system monoclinic
_space_group_IT_number 14
_space_group_name_Hall '-P 2ybc'
_space_group_name_H-M_alt 'P 1 21/c 1'
_symmetry_space_group_name_Hall '-P 2ybc'
_symmetry_space_group_name_H-M 'P 1 21/c 1'
_atom_sites_solution_hydrogens geom
_atom_sites_solution_primary iterative
_atom_sites_solution_secondary difmap
_audit_creation_date 2016-10-26
_audit_creation_method
;
Olex2 1.2
(compiled 2016.02.19 svn.r3266 for OlexSys, GUI svn.r5155)
;
_audit_update_record
;
2018-06-19 deposited with the CCDC.    2019-10-15 downloaded from the CCDC.
;
_cell_angle_alpha 90.00
_cell_angle_beta 103.164(4)
_cell_angle_gamma 90.00
_cell_formula_units_Z 4
_cell_length_a 13.0978(6)
_cell_length_b 8.4281(4)
_cell_length_c 21.7783(9)
_cell_measurement_reflns_used 2112
_cell_measurement_temperature 293(2)
_cell_measurement_theta_max 71.1000
_cell_measurement_theta_min 4.7720
_cell_volume 2340.92(19)
_computing_cell_refinement
;
CrysAlisPro, Agilent Technologies,
Version 1.171.36.28 (release 01-02-2013 CrysAlis171 .NET)
(compiled Feb  1 2013,16:14:44)
;
_computing_data_collection
;
CrysAlisPro, Agilent Technologies,
Version 1.171.36.28 (release 01-02-2013 CrysAlis171 .NET)
(compiled Feb  1 2013,16:14:44)
;
_computing_data_reduction
;
CrysAlisPro, Agilent Technologies,
Version 1.171.36.28 (release 01-02-2013 CrysAlis171 .NET)
(compiled Feb  1 2013,16:14:44)
;
_computing_molecular_graphics 'Olex2 (Dolomanov et al., 2009)'
_computing_publication_material 'Olex2 (Dolomanov et al., 2009)'
_computing_structure_refinement
;
SHELXL, G.M. Sheldrick, Acta Cryst.
(2008). A64, 112-122
;
_computing_structure_solution 'SUPERFLIP, J. Appl. Cryst. (2007) 40, 786-790'
_diffrn_ambient_temperature 293(2)
_diffrn_detector_area_resol_mean 8.0851
_diffrn_measured_fraction_theta_full 1.000
_diffrn_measured_fraction_theta_max 1.000
_diffrn_measurement_details
;
#__ type_ start__ end____ width___ exp.time_
  1 omega  -50.00   30.00   1.0000   28.2700
omega____ theta____ kappa____ phi______ frames
    -      -42.5000   38.0000   30.0000 80

#__ type_ start__ end____ width___ exp.time_
  2 omega -119.00  -75.00   1.0000   28.2700
omega____ theta____ kappa____ phi______ frames
    -      -42.5000  178.0000  -60.0000 44

#__ type_ start__ end____ width___ exp.time_
  3 omega -113.00  -10.00   1.0000   28.2700
omega____ theta____ kappa____ phi______ frames
    -      -42.5000  -25.0000   30.0000 103

#__ type_ start__ end____ width___ exp.time_
  4 omega   41.00   80.00   1.0000    9.0000
omega____ theta____ kappa____ phi______ frames
    -      109.4303  -38.0000  150.0000 39

#__ type_ start__ end____ width___ exp.time_
  5 omega   64.00   93.00   1.0000    9.0000
omega____ theta____ kappa____ phi______ frames
    -      109.4303  -25.0000   90.0000 29

#__ type_ start__ end____ width___ exp.time_
  6 omega   37.00   81.00   1.0000    9.0000
omega____ theta____ kappa____ phi______ frames
    -      109.4303 -111.0000    0.0000 44

#__ type_ start__ end____ width___ exp.time_
  7 omega   37.00   91.00   1.0000    9.0000
omega____ theta____ kappa____ phi______ frames
    -      109.4303  -25.0000 -180.0000 54

#__ type_ start__ end____ width___ exp.time_
  8 omega   84.00  113.00   1.0000    9.0000
omega____ theta____ kappa____ phi______ frames
    -      109.4303 -111.0000    0.0000 29

#__ type_ start__ end____ width___ exp.time_
  9 omega   41.00   92.00   1.0000    9.0000
omega____ theta____ kappa____ phi______ frames
    -      109.4303  -38.0000    0.0000 51

#__ type_ start__ end____ width___ exp.time_
 10 omega   95.00  176.00   1.0000    9.0000
omega____ theta____ kappa____ phi______ frames
    -      109.4303   50.0000  -60.0000 81

#__ type_ start__ end____ width___ exp.time_
 11 omega   39.00  145.00   1.0000    9.0000
omega____ theta____ kappa____ phi______ frames
    -      109.4303  -92.0000 -180.0000 106
;
_diffrn_measurement_device_type 'Xcalibur, Eos, Gemini'
_diffrn_measurement_method '\w scans'
_diffrn_orient_matrix_UB_11 0.0876903000
_diffrn_orient_matrix_UB_12 -0.0132629000
_diffrn_orient_matrix_UB_13 -0.0363802000
_diffrn_orient_matrix_UB_21 0.0811649000
_diffrn_orient_matrix_UB_22 -0.0257987000
_diffrn_orient_matrix_UB_23 0.0625928000
_diffrn_orient_matrix_UB_31 -0.0179801000
_diffrn_orient_matrix_UB_32 -0.1803778000
_diffrn_orient_matrix_UB_33 -0.0062471000
_diffrn_radiation_monochromator graphite
_diffrn_radiation_type CuK\a
_diffrn_radiation_wavelength 1.54184
_diffrn_reflns_av_R_equivalents 0.0197
_diffrn_reflns_av_unetI/netI 0.0454
_diffrn_reflns_limit_h_max 14
_diffrn_reflns_limit_h_min -16
_diffrn_reflns_limit_k_max 5
_diffrn_reflns_limit_k_min -10
_diffrn_reflns_limit_l_max 26
_diffrn_reflns_limit_l_min -25
_diffrn_reflns_number 6730
_diffrn_reflns_theta_full 71.76
_diffrn_reflns_theta_max 71.76
_diffrn_reflns_theta_min 4.17
_diffrn_source 'Enhance (Cu) X-ray Source'
_exptl_absorpt_coefficient_mu 1.608
_exptl_absorpt_correction_T_max 1.00000
_exptl_absorpt_correction_T_min 0.93557
_exptl_absorpt_correction_type multi-scan
_exptl_absorpt_process_details
;
CrysAlisPro, Agilent Technologies,
Version 1.171.36.28 (release 01-02-2013 CrysAlis171 .NET)
(compiled Feb  1 2013,16:14:44)
Empirical absorption correction using spherical harmonics,
 implemented in SCALE3 ABSPACK scaling algorithm.
;
_exptl_crystal_colour orange
_exptl_crystal_density_diffrn 1.432
_exptl_crystal_density_method 'not measured'
_exptl_crystal_description block
_exptl_crystal_F_000 1056
_exptl_crystal_size_max 0.32
_exptl_crystal_size_mid 0.28
_exptl_crystal_size_min 0.25
_refine_diff_density_max 0.976
_refine_diff_density_min -0.304
_refine_diff_density_rms 0.064
_refine_ls_extinction_expression Fc^*^=kFc[1+0.001xFc^2^\l^3^/sin(2\q)]^-1/4^
_refine_ls_extinction_method SHELXL
_refine_ls_goodness_of_fit_ref 1.054
_refine_ls_hydrogen_treatment mixed
_refine_ls_matrix_type full
_refine_ls_number_parameters 341
_refine_ls_number_reflns 4452
_refine_ls_number_restraints 0
_refine_ls_restrained_S_all 1.054
_refine_ls_R_factor_all 0.1047
_refine_ls_R_factor_gt 0.0749
_refine_ls_shift/su_max 0.001
_refine_ls_shift/su_mean 0.000
_refine_ls_structure_factor_coef Fsqd
_refine_ls_weighting_details 'calc w=1/[\s^2^(Fo^2^)+(0.1001P)^2^+1.6271P] where P=(Fo^2^+2Fc^2^)/3'
_refine_ls_weighting_scheme calc
_refine_ls_wR_factor_gt 0.1957
_refine_ls_wR_factor_ref 0.2210
_reflns_number_gt 3017
_reflns_number_total 4584
_reflns_threshold_expression >2sigma(I)
_cod_data_source_file c9ob01762c2.cif
_cod_data_source_block exp_381
_cod_depositor_comments 'Adding full bibliography for 7157149--7157156.cif.'
_cod_original_cell_volume 2340.93(18)
_cod_database_code 7157150
_reflns_odcompleteness_completeness 98.64
_reflns_odcompleteness_iscentric 1
_reflns_odcompleteness_theta 66.97
_olex2_refinement_description
;
1. Others
 Fixed Uiso: H37(0.081) H34(0.102) H10(0.055) H16(0.057) H13(0.06) H30(0.056)
 H17(0.057) H28(0.057) H9(0.055) H11(0.057) H14(0.059) H18(0.072) H8(0.058)
 H27(0.061) H31(0.059) H21(0.095) H19(0.08) H24(0.095) H22(0.096)
 Fixed X: H37(-0.0027) H34(0.1953) H10(0.8182) H16(1.0308) H13(0.7057) H30(-
 0.0759) H17(0.9339) H28(0.1812) H9(0.7928) H11(0.6733) H14(0.8077) H18(0.5537)
 H8(0.6998) H27(0.2694) H31(0.0118) H21(0.243) H19(0.3859) H24(0.4012)
 H22(0.1631)
 Fixed Y: H37(0.9298) H34(0.3052) H10(1.1095) H16(1.4207) H13(1.2758)
 H30(0.69) H17(1.2523) H28(0.7291) H9(0.9532) H11(1.1081) H14(1.4424)
 H18(0.6494) H8(0.7899) H27(0.5613) H31(0.5208) H21(0.4831) H19(0.6346)
 H24(0.3326) H22(0.3255)
 Fixed Z: H37(0.3895) H34(0.7169) H10(0.6313) H16(0.7726) H13(0.7928)
 H30(0.5519) H17(0.6984) H28(0.4826) H9(0.5411) H11(0.7027) H14(0.8625)
 H18(0.4125) H8(0.4648) H27(0.5598) H31(0.6291) H21(0.4044) H19(0.4598)
 H24(0.2466) H22(0.3255)
;
_olex2_submission_special_instructions 'No special instructions were received'

loop_
_space_group_symop_id
_space_group_symop_operation_xyz
1 'x, y, z'
2 '-x, y+1/2, -z+1/2'
3 '-x, -y, -z'
4 'x, -y-1/2, z-1/2'

loop_
_atom_site_label
_atom_site_type_symbol
_atom_site_fract_x
_atom_site_fract_y
_atom_site_fract_z
_atom_site_U_iso_or_equiv
_atom_site_adp_type
_atom_site_occupancy
_atom_site_symmetry_multiplicity
_atom_site_calc_flag
_atom_site_refinement_flags
S4 S 0.41662(8) 0.88360(15) 0.61605(5) 0.0642(4) Uani 1 1 d .
O37 O 0.03265(19) 0.8675(3) 0.41457(11) 0.0541(7) Uani 1 1 d .
H37 H -0.0027 0.9298 0.3895 0.081 Uiso 1 1 calc R
O36 O -0.1070(2) 0.8725(3) 0.45644(12) 0.0609(8) Uani 1 1 d .
N3 N 0.5289(2) 0.9690(4) 0.63743(14) 0.0535(8) Uani 1 1 d .
N15 N 0.9286(2) 1.4492(3) 0.82457(13) 0.0449(7) Uani 1 1 d .
O34 O 0.1572(2) 0.3599(4) 0.69005(13) 0.0678(8) Uani 1 1 d .
H34 H 0.1953 0.3052 0.7169 0.102 Uiso 1 1 calc R
N5 N 0.4279(2) 0.7943(4) 0.55304(15) 0.0539(8) Uani 1 1 d .
O33 O 0.3021(3) 0.3863(4) 0.65658(15) 0.0900(11) Uani 1 1 d .
C6 C 0.5238(3) 0.8274(4) 0.54491(16) 0.0421(8) Uani 1 1 d .
C1 C 0.6868(3) 0.9778(4) 0.59331(15) 0.0415(8) Uani 1 1 d .
C2 C 0.5827(3) 0.9284(4) 0.59410(15) 0.0419(8) Uani 1 1 d .
C29 C 0.0423(3) 0.7259(4) 0.50874(15) 0.0409(8) Uani 1 1 d .
C35 C -0.0182(3) 0.8295(4) 0.45791(15) 0.0413(8) Uani 1 1 d .
C12 C 0.8067(3) 1.2425(4) 0.73666(15) 0.0432(8) Uani 1 1 d .
C7 C 0.5687(3) 0.7734(4) 0.49431(15) 0.0441(8) Uani 1 1 d .
N23 N 0.2734(3) 0.3166(4) 0.27987(17) 0.0675(10) Uani 1 1 d .
C10 C 0.7544(3) 1.0808(4) 0.64007(16) 0.0455(9) Uani 1 1 d .
H10 H 0.8182 1.1095 0.6313 0.055 Uiso 1 1 calc R
C16 C 0.9641(3) 1.3913(4) 0.77636(16) 0.0474(9) Uani 1 1 d .
H16 H 1.0308 1.4207 0.7726 0.057 Uiso 1 1 calc R
C13 C 0.7717(3) 1.3034(5) 0.78721(16) 0.0500(9) Uani 1 1 d .
H13 H 0.7057 1.2758 0.7928 0.060 Uiso 1 1 calc R
C30 C -0.0065(3) 0.6634(4) 0.55324(16) 0.0463(9) Uani 1 1 d .
H30 H -0.0759 0.6900 0.5519 0.056 Uiso 1 1 calc R
C26 C 0.1504(3) 0.5210(4) 0.60249(16) 0.0473(9) Uani 1 1 d .
C17 C 0.9063(3) 1.2891(4) 0.73153(16) 0.0474(9) Uani 1 1 d .
H17 H 0.9339 1.2523 0.6984 0.057 Uiso 1 1 calc R
C28 C 0.1470(3) 0.6869(4) 0.51190(16) 0.0475(9) Uani 1 1 d .
H28 H 0.1812 0.7291 0.4826 0.057 Uiso 1 1 calc R
C9 C 0.7256(3) 0.9231(4) 0.54361(16) 0.0457(8) Uani 1 1 d .
H9 H 0.7928 0.9532 0.5411 0.055 Uiso 1 1 calc R
C11 C 0.7360(3) 1.1370(4) 0.69255(16) 0.0478(9) Uani 1 1 d .
H11 H 0.6733 1.1081 0.7027 0.057 Uiso 1 1 calc R
C14 C 0.8337(3) 1.4038(4) 0.82900(16) 0.0490(9) Uani 1 1 d .
H14 H 0.8077 1.4424 0.8625 0.059 Uiso 1 1 calc R
C18 C 0.5148(3) 0.6723(5) 0.44214(19) 0.0601(11) Uani 1 1 d .
H18 H 0.5537 0.6494 0.4125 0.072 Uiso 1 1 calc R
C8 C 0.6679(3) 0.8236(4) 0.49659(16) 0.0487(9) Uani 1 1 d .
H8 H 0.6998 0.7899 0.4648 0.058 Uiso 1 1 calc R
C27 C 0.1997(3) 0.5862(4) 0.55814(17) 0.0512(9) Uani 1 1 d .
H27 H 0.2694 0.5613 0.5598 0.061 Uiso 1 1 calc R
C31 C 0.0460(3) 0.5620(4) 0.59960(16) 0.0494(9) Uani 1 1 d .
H31 H 0.0118 0.5208 0.6291 0.059 Uiso 1 1 calc R
C21 C 0.2781(4) 0.4549(5) 0.3734(2) 0.0795(15) Uani 1 1 d .
H21 H 0.2430 0.4831 0.4044 0.095 Uiso 1 1 calc R
C32 C 0.2106(4) 0.4151(5) 0.65154(18) 0.0570(10) Uani 1 1 d .
C19 C 0.4264(4) 0.6124(5) 0.4309(2) 0.0667(12) Uani 1 1 d .
H19 H 0.3859 0.6346 0.4598 0.080 Uiso 1 1 calc R
C20 C 0.3763(4) 0.5093(5) 0.3769(2) 0.0710(13) Uani 1 1 d .
C24 C 0.3695(4) 0.3639(5) 0.2788(2) 0.0789(15) Uani 1 1 d .
H24 H 0.4012 0.3326 0.2466 0.095 Uiso 1 1 calc R
C25 C 0.4248(4) 0.4686(6) 0.3308(3) 0.0777(15) Uani 1 1 d .
C22 C 0.2305(5) 0.3611(5) 0.3258(2) 0.0799(15) Uani 1 1 d .
H22 H 0.1631 0.3255 0.3255 0.096 Uiso 1 1 calc R
H25 H 0.478(2) 0.479(3) 0.3140(13) 0.011(7) Uiso 1 1 d .

loop_
_atom_site_aniso_label
_atom_site_aniso_U_11
_atom_site_aniso_U_22
_atom_site_aniso_U_33
_atom_site_aniso_U_23
_atom_site_aniso_U_13
_atom_site_aniso_U_12
S4 0.0508(6) 0.0802(8) 0.0634(7) 0.0018(6) 0.0170(5) -0.0075(5)
O37 0.0452(14) 0.0674(18) 0.0493(15) 0.0234(13) 0.0102(11) 0.0135(12)
O36 0.0508(16) 0.0728(19) 0.0600(16) 0.0224(15) 0.0148(12) 0.0183(14)
N3 0.0517(18) 0.059(2) 0.0491(17) 0.0015(16) 0.0111(14) -0.0015(16)
N15 0.0515(18) 0.0413(17) 0.0376(15) -0.0084(13) 0.0011(12) -0.0046(14)
O34 0.0739(19) 0.067(2) 0.0569(17) 0.0222(15) 0.0028(14) 0.0133(15)
N5 0.0442(17) 0.057(2) 0.0567(19) 0.0050(16) 0.0033(14) -0.0079(15)
O33 0.074(2) 0.115(3) 0.077(2) 0.040(2) 0.0078(17) 0.033(2)
C6 0.0419(18) 0.0354(18) 0.0431(18) 0.0038(15) -0.0027(14) -0.0040(15)
C1 0.0441(19) 0.0345(18) 0.0405(17) -0.0019(15) -0.0015(14) -0.0045(15)
C2 0.0445(19) 0.0401(19) 0.0370(17) 0.0031(15) 0.0007(14) -0.0003(15)
C29 0.0463(19) 0.0367(18) 0.0363(17) 0.0012(15) 0.0025(14) -0.0001(15)
C35 0.0436(19) 0.0411(19) 0.0375(17) 0.0012(15) 0.0057(14) 0.0034(15)
C12 0.0475(19) 0.0382(19) 0.0376(17) -0.0021(15) -0.0035(14) -0.0001(15)
C7 0.050(2) 0.0368(18) 0.0383(17) -0.0039(15) -0.0044(15) 0.0009(16)
N23 0.084(3) 0.044(2) 0.059(2) -0.0051(17) -0.0182(19) -0.0057(19)
C10 0.0427(19) 0.044(2) 0.0462(19) -0.0036(16) 0.0033(15) -0.0031(16)
C16 0.045(2) 0.046(2) 0.048(2) -0.0057(17) 0.0041(15) -0.0036(16)
C13 0.050(2) 0.054(2) 0.0444(19) -0.0050(18) 0.0067(16) -0.0062(18)
C30 0.0426(19) 0.048(2) 0.0460(19) 0.0062(17) 0.0055(15) 0.0058(16)
C26 0.054(2) 0.040(2) 0.0413(18) 0.0018(16) -0.0027(15) 0.0031(16)
C17 0.057(2) 0.046(2) 0.0388(18) -0.0122(16) 0.0091(16) 0.0000(17)
C28 0.047(2) 0.047(2) 0.0465(19) 0.0083(17) 0.0074(15) 0.0026(17)
C9 0.0415(19) 0.046(2) 0.0476(19) -0.0040(17) 0.0049(15) -0.0042(16)
C11 0.047(2) 0.049(2) 0.0445(19) -0.0063(17) 0.0052(15) -0.0067(16)
C14 0.054(2) 0.051(2) 0.0410(19) -0.0108(17) 0.0073(16) -0.0037(17)
C18 0.072(3) 0.041(2) 0.056(2) -0.0042(19) -0.010(2) -0.001(2)
C8 0.053(2) 0.047(2) 0.0436(19) -0.0078(17) 0.0066(16) -0.0001(17)
C27 0.045(2) 0.053(2) 0.054(2) 0.0092(19) 0.0065(16) 0.0048(17)
C31 0.056(2) 0.050(2) 0.0413(18) 0.0060(17) 0.0094(16) -0.0010(18)
C21 0.089(4) 0.053(3) 0.075(3) -0.002(2) -0.027(3) -0.003(2)
C32 0.069(3) 0.050(2) 0.045(2) 0.0033(18) 0.0002(19) 0.007(2)
C19 0.068(3) 0.056(3) 0.064(3) -0.002(2) -0.010(2) -0.003(2)
C20 0.097(4) 0.044(2) 0.054(2) 0.001(2) -0.020(2) 0.012(2)
C24 0.099(4) 0.052(3) 0.071(3) 0.007(2) -0.011(3) 0.005(3)
C25 0.065(3) 0.061(3) 0.091(4) 0.020(3) -0.013(3) -0.002(3)
C22 0.104(4) 0.054(3) 0.063(3) -0.008(2) -0.019(3) 0.000(3)

loop_
_atom_type_symbol
_atom_type_description
_atom_type_scat_dispersion_real
_atom_type_scat_dispersion_imag
_atom_type_scat_source
C C 0.0181 0.0091 'International Tables Vol C Tables 4.2.6.8 and 6.1.1.4'
H H 0.0000 0.0000 'International Tables Vol C Tables 4.2.6.8 and 6.1.1.4'
N N 0.0311 0.0180 'International Tables Vol C Tables 4.2.6.8 and 6.1.1.4'
O O 0.0492 0.0322 'International Tables Vol C Tables 4.2.6.8 and 6.1.1.4'
S S 0.3331 0.5567 'International Tables Vol C Tables 4.2.6.8 and 6.1.1.4'

loop_
_geom_angle_atom_site_label_1
_geom_angle_atom_site_label_2
_geom_angle_atom_site_label_3
_geom_angle
N5 S4 N3 101.66(16)
C2 N3 S4 105.9(2)
C14 N15 C16 116.9(3)
C6 N5 S4 106.7(2)
N5 C6 C2 112.6(3)
N5 C6 C7 126.6(3)
C7 C6 C2 120.8(3)
C2 C1 C10 126.1(3)
C9 C1 C2 115.8(3)
C9 C1 C10 118.1(3)
N3 C2 C6 113.2(3)
N3 C2 C1 126.0(3)
C1 C2 C6 120.8(3)
C30 C29 C35 119.5(3)
C30 C29 C28 118.8(3)
C28 C29 C35 121.7(3)
O37 C35 C29 114.0(3)
O36 C35 O37 123.3(3)
O36 C35 C29 122.7(3)
C13 C12 C17 116.4(3)
C13 C12 C11 118.1(3)
C17 C12 C11 125.5(3)
C6 C7 C18 124.7(4)
C8 C7 C6 115.4(3)
C8 C7 C18 119.9(4)
C22 N23 C24 120.2(4)
C11 C10 C1 128.0(3)
N15 C16 C17 123.2(3)
C14 C13 C12 120.4(4)
C31 C30 C29 121.1(3)
C27 C26 C31 118.4(3)
C27 C26 C32 119.1(4)
C31 C26 C32 122.5(4)
C16 C17 C12 119.3(3)
C27 C28 C29 120.3(3)
C1 C9 C8 122.7(3)
C10 C11 C12 125.1(4)
N15 C14 C13 123.7(3)
C19 C18 C7 131.0(5)
C7 C8 C9 124.4(4)
C28 C27 C26 121.1(4)
C30 C31 C26 120.4(3)
C22 C21 C20 121.0(6)
O34 C32 C26 114.1(4)
O33 C32 O34 122.9(4)
O33 C32 C26 123.0(4)
C18 C19 C20 128.3(5)
C21 C20 C19 119.1(5)
C25 C20 C21 118.3(5)
C25 C20 C19 122.6(5)
N23 C24 C25 117.7(5)
C20 C25 C24 119.2(5)
N23 C22 C21 123.7(6)

loop_
_geom_bond_atom_site_label_1
_geom_bond_atom_site_label_2
_geom_bond_distance
S4 N3 1.608(3)
S4 N5 1.601(3)
O37 C35 1.312(4)
O36 C35 1.212(4)
N3 C2 1.344(4)
N15 C16 1.334(4)
N15 C14 1.325(5)
O34 C32 1.295(5)
N5 C6 1.338(4)
O33 C32 1.203(5)
C6 C2 1.446(5)
C6 C7 1.436(5)
C1 C2 1.430(5)
C1 C10 1.471(4)
C1 C9 1.376(5)
C29 C35 1.489(4)
C29 C30 1.381(5)
C29 C28 1.396(5)
C12 C13 1.384(5)
C12 C17 1.391(5)
C12 C11 1.471(4)
C7 C18 1.466(5)
C7 C8 1.357(5)
N23 C24 1.326(6)
N23 C22 1.309(6)
C10 C11 1.310(5)
C16 C17 1.389(5)
C13 C14 1.366(5)
C30 C31 1.381(5)
C26 C27 1.391(5)
C26 C31 1.398(5)
C26 C32 1.475(5)
C28 C27 1.376(5)
C9 C8 1.403(5)
C18 C19 1.235(6)
C21 C20 1.351(7)
C21 C22 1.338(6)
C19 C20 1.489(6)
C20 C25 1.350(7)
C24 C25 1.488(7)
